data_4307273
loop_
_publ_author_name
'Xiao-Yan Chen'
'Yann Bretonni\`ere'
'Jacques P\'ecaut'
'Daniel Imbert'
'Jean-Claude B\"unzli'
'Marinella Mazzanti'

_publ_section_title
;
Selective Self-Assembly of Hexameric Homo- and Heteropolymetallic
Lanthanide Wheels: Synthesis, Structure, and Photophysical Studies
;
_journal_name_full 'Inorganic Chemistry'
_journal_page_first 625
_journal_page_last 637
_journal_paper_doi 10.1021/ic061806o
_journal_volume 46
_journal_year 2007
_chemical_formula_sum 'C218 H156 Eu6 F27 Lu N42 O55 S9'
_chemical_formula_weight 6132.12
_chemical_name_systematic
; 
 ? 
;
_space_group_IT_number 176
_symmetry_cell_setting hexagonal
_symmetry_space_group_name_Hall '-P 6c'
_symmetry_space_group_name_H-M 'P 63/m'
_atom_sites_solution_hydrogens geom
_atom_sites_solution_primary direct
_atom_sites_solution_secondary difmap
_audit_creation_method SHELXL-97
_cell_angle_alpha 90.00
_cell_angle_beta 90.00
_cell_angle_gamma 120.00
_cell_formula_units_Z 2
_cell_length_a 22.368(4)
_cell_length_b 22.368(4)
_cell_length_c 30.072(11)
_cell_measurement_temperature 193(2)
_cell_volume 13030(6)
_computing_cell_refinement 'Bruker SMART'
_computing_data_collection 'Bruker SMART'
_computing_data_reduction 'Bruker SAINT'
_computing_molecular_graphics 'Bruker SHELXTL'
_computing_publication_material 'Bruker SHELXTL'
_computing_structure_refinement 'SHELXL-97 (Sheldrick, 1997)'
_computing_structure_solution 'SHELXS-97 (Sheldrick, 1990)'
_diffrn_ambient_temperature 193(2)
_diffrn_measured_fraction_theta_full 0.992
_diffrn_measured_fraction_theta_max 0.992
_diffrn_measurement_device_type 'CCD area detector'
_diffrn_measurement_method 'phi and omega scans'
_diffrn_radiation_monochromator graphite
_diffrn_radiation_source 'fine-focus sealed tube'
_diffrn_radiation_type MoK\a
_diffrn_radiation_wavelength 0.71073
_diffrn_reflns_av_R_equivalents 0.0392
_diffrn_reflns_av_sigmaI/netI 0.0306
_diffrn_reflns_limit_h_max 18
_diffrn_reflns_limit_h_min -24
_diffrn_reflns_limit_k_max 24
_diffrn_reflns_limit_k_min -8
_diffrn_reflns_limit_l_max 33
_diffrn_reflns_limit_l_min -26
_diffrn_reflns_number 32475
_diffrn_reflns_theta_full 23.26
_diffrn_reflns_theta_max 23.26
_diffrn_reflns_theta_min 1.82
_exptl_absorpt_coefficient_mu 1.968
_exptl_absorpt_correction_type none
_exptl_crystal_density_diffrn 1.563
_exptl_crystal_density_meas 0
_exptl_crystal_density_method 'not measured'
_exptl_crystal_F_000 6068
_exptl_crystal_size_max 0.08
_exptl_crystal_size_mid 0.08
_exptl_crystal_size_min 0.08
_refine_diff_density_max 2.168
_refine_diff_density_min -1.054
_refine_diff_density_rms 0.171
_refine_ls_extinction_method none
_refine_ls_goodness_of_fit_ref 1.301
_refine_ls_hydrogen_treatment mixed
_refine_ls_matrix_type full
_refine_ls_number_parameters 585
_refine_ls_number_reflns 6347
_refine_ls_number_restraints 18
_refine_ls_restrained_S_all 1.299
_refine_ls_R_factor_all 0.0858
_refine_ls_R_factor_gt 0.0748
_refine_ls_shift/su_max 0.090
_refine_ls_shift/su_mean 0.004
_refine_ls_structure_factor_coef Fsqd
_refine_ls_weighting_details 'calc w=1/[\s^2^(Fo^2^)+(0.0246P)^2^+282.1506P] where P=(Fo^2^+2Fc^2^)/3'
_refine_ls_weighting_scheme calc
_refine_ls_wR_factor_gt 0.1757
_refine_ls_wR_factor_ref 0.1809
_reflns_number_gt 5391
_reflns_number_total 6347
_reflns_threshold_expression >2sigma(I)
_cod_data_source_file ic061806osi20060922_012014_3.cif
_cod_data_source_block struc,[Lu(EuL2)6](OTf)9.6CH3CN2H2O.Et2O.MeOH,_10
_cod_depositor_comments
;
The following automatic conversions were performed:
'_symmetry_cell_setting' value 'Hexagonal' changed to 'hexagonal'
according to '/home/saulius/struct/CIF-dictionaries/cif_core.dic'
dictionary named 'cif_core.dic' version 2.4.1 from 2010-06-29.

Automatic conversion script
Id: cif_fix_enum 1527 2010-12-29 10:47:43Z saulius 
;
_cod_original_cell_volume 13031(6)
_cod_database_code 4307273

loop_
_symmetry_equiv_pos_as_xyz
'x, y, z'
'-y, x-y, z'
'-x+y, -x, z'
'-x, -y, z+1/2'
'y, -x+y, z+1/2'
'x-y, x, z+1/2'
'-x, -y, -z'
'y, -x+y, -z'
'x-y, x, -z'
'x, y, -z-1/2'
'-y, x-y, -z-1/2'
'-x+y, -x, -z-1/2'

loop_
_atom_site_label
_atom_site_type_symbol
_atom_site_fract_x
_atom_site_fract_y
_atom_site_fract_z
_atom_site_U_iso_or_equiv
_atom_site_adp_type
_atom_site_occupancy
_atom_site_symmetry_multiplicity
_atom_site_calc_flag
_atom_site_refinement_flags
_atom_site_disorder_assembly
_atom_site_disorder_group
Lu Lu 0.0000 0.0000 0.5000 0.0229(2) Uani 1 6 d S . .
Eu Eu 0.291619(17) 0.036602(18) 0.517362(14) 0.02320(11) Uani 1 1 d . . .
O11 O 0.1781(2) 0.0243(3) 0.51008(19) 0.0305(16) Uani 1 1 d . . .
O12 O 0.0815(2) 0.0076(3) 0.5436(2) 0.0303(15) Uani 1 1 d . . .
O21 O 0.3093(3) 0.1473(2) 0.4968(2) 0.0307(15) Uani 1 1 d . . .
O22 O 0.2766(2) 0.2059(2) 0.4523(2) 0.0289(15) Uani 1 1 d . . .
N1 N 0.4215(3) 0.1055(3) 0.4915(2) 0.0288(19) Uani 1 1 d . . .
N2 N 0.3803(3) 0.1108(3) 0.5771(2) 0.0298(19) Uani 1 1 d . . .
N3 N 0.2480(3) 0.0645(3) 0.5865(2) 0.0268(18) Uani 1 1 d . . .
N21 N 0.3409(3) -0.0428(3) 0.5502(3) 0.0294(19) Uani 1 1 d . . .
N22 N 0.2929(3) -0.0526(3) 0.4639(2) 0.0229(17) Uani 1 1 d . . .
N23 N 0.2757(3) 0.0504(3) 0.4361(2) 0.0258(17) Uani 1 1 d . . .
C1 C 0.4401(4) 0.1119(4) 0.4498(3) 0.033(2) Uani 1 1 d . . .
H1A H 0.4065 0.0834 0.4284 0.039 Uiso 1 1 calc R . .
C2 C 0.5060(4) 0.1579(4) 0.4351(4) 0.042(3) Uani 1 1 d . . .
H2A H 0.5167 0.1625 0.4043 0.050 Uiso 1 1 calc R . .
C3 C 0.5561(4) 0.1972(4) 0.4662(4) 0.041(3) Uani 1 1 d . . .
H3A H 0.6020 0.2290 0.4573 0.049 Uiso 1 1 calc R . .
C4 C 0.5375(4) 0.1890(4) 0.5099(3) 0.039(3) Uani 1 1 d . . .
H4A H 0.5712 0.2147 0.5319 0.046 Uiso 1 1 calc R . .
C5 C 0.4693(4) 0.1431(4) 0.5228(3) 0.029(2) Uani 1 1 d . . .
C6 C 0.4480(4) 0.1362(3) 0.5693(3) 0.028(2) Uani 1 1 d . . .
C7 C 0.4944(4) 0.1555(4) 0.6046(3) 0.039(3) Uani 1 1 d . . .
H7A H 0.5418 0.1718 0.5989 0.047 Uiso 1 1 calc R . .
C8 C 0.4718(4) 0.1511(4) 0.6472(3) 0.043(3) Uani 1 1 d . . .
H8A H 0.5036 0.1636 0.6711 0.051 Uiso 1 1 calc R . .
C9 C 0.4039(4) 0.1290(4) 0.6558(3) 0.036(2) Uani 1 1 d . . .
H9A H 0.3877 0.1271 0.6853 0.043 Uiso 1 1 calc R . .
C10 C 0.3593(4) 0.1092(4) 0.6190(3) 0.030(2) Uani 1 1 d . . .
C11 C 0.2842(4) 0.0858(4) 0.6241(3) 0.037(3) Uani 1 1 d . . .
C12 C 0.2545(5) 0.0876(6) 0.6642(3) 0.063(4) Uani 1 1 d . . .
H12A H 0.2809 0.1017 0.6908 0.075 Uiso 1 1 calc R . .
C13 C 0.1851(5) 0.0682(8) 0.6644(4) 0.083(5) Uani 1 1 d . . .
H13A H 0.1632 0.0688 0.6913 0.099 Uiso 1 1 calc R . .
C14 C 0.1490(5) 0.0484(6) 0.6260(4) 0.058(3) Uani 1 1 d . . .
H14A H 0.1017 0.0361 0.6259 0.069 Uiso 1 1 calc R . .
C15 C 0.1797(4) 0.0458(4) 0.5873(3) 0.034(2) Uani 1 1 d . . .
C16 C 0.1446(4) 0.0245(4) 0.5431(3) 0.027(2) Uani 1 1 d . . .
C21 C 0.3530(4) -0.0438(4) 0.5931(3) 0.038(2) Uani 1 1 d . . .
H21A H 0.3696 -0.0020 0.6093 0.046 Uiso 1 1 calc R . .
C22 C 0.3429(5) -0.1015(5) 0.6161(4) 0.054(3) Uani 1 1 d . . .
H22A H 0.3539 -0.0990 0.6468 0.065 Uiso 1 1 calc R . .
C23 C 0.3168(5) -0.1623(5) 0.5933(4) 0.059(3) Uani 1 1 d . . .
H23A H 0.3064 -0.2036 0.6085 0.071 Uiso 1 1 calc R . .
C24 C 0.3056(4) -0.1633(4) 0.5489(3) 0.043(3) Uani 1 1 d . . .
H24A H 0.2896 -0.2049 0.5326 0.052 Uiso 1 1 calc R . .
C25 C 0.3175(4) -0.1036(4) 0.5276(3) 0.033(2) Uani 1 1 d . . .
C26 C 0.3045(3) -0.1020(4) 0.4796(3) 0.029(2) Uani 1 1 d . . .
C27 C 0.3034(4) -0.1521(4) 0.4517(3) 0.032(2) Uani 1 1 d . . .
H27A H 0.3129 -0.1859 0.4635 0.039 Uiso 1 1 calc R . .
C28 C 0.2888(4) -0.1532(4) 0.4077(3) 0.037(3) Uani 1 1 d . . .
H28A H 0.2880 -0.1875 0.3887 0.045 Uiso 1 1 calc R . .
C29 C 0.2749(4) -0.1031(4) 0.3907(3) 0.040(3) Uani 1 1 d . . .
H29A H 0.2639 -0.1024 0.3603 0.048 Uiso 1 1 calc R . .
C30 C 0.2782(4) -0.0537(4) 0.4212(3) 0.032(2) Uani 1 1 d . . .
C31 C 0.2648(4) 0.0021(4) 0.4050(3) 0.031(2) Uani 1 1 d . . .
C32 C 0.2454(5) 0.0070(5) 0.3621(4) 0.054(3) Uani 1 1 d . . .
H32A H 0.2381 -0.0271 0.3406 0.065 Uiso 1 1 calc R . .
C33 C 0.2368(6) 0.0624(6) 0.3508(4) 0.075(4) Uani 1 1 d . . .
H33A H 0.2221 0.0660 0.3218 0.090 Uiso 1 1 calc R . .
C34 C 0.2499(5) 0.1123(5) 0.3825(4) 0.054(3) Uani 1 1 d . . .
H34A H 0.2460 0.1515 0.3752 0.065 Uiso 1 1 calc R . .
C35 C 0.2687(4) 0.1045(4) 0.4247(3) 0.028(2) Uani 1 1 d . . .
C36 C 0.2861(4) 0.1562(4) 0.4613(3) 0.025(2) Uani 1 1 d . . .
S1 S 0.3333 0.6667 0.40193(15) 0.0347(11) Uani 1 3 d S . .
F1S F 0.3807(3) 0.7269(3) 0.3251(2) 0.073(2) Uani 1 1 d . . .
O1S O 0.3290(3) 0.7268(3) 0.4134(3) 0.0447(19) Uani 1 1 d . . .
C1S C 0.3333 0.6667 0.3419(7) 0.049(5) Uani 1 3 d S . .
S2 S 0.6174(3) 0.7319(4) 0.2500 0.093(2) Uani 1 2 d S . .
F1S2 F 0.5247(10) 0.7709(12) 0.2500 0.168(8) Uani 0.75 2 d SP . .
F2S2 F 0.5042(7) 0.7048(10) 0.2924(6) 0.187(8) Uani 0.75 1 d P . .
F3S2 F 0.4836(11) 0.6458(14) 0.2500 0.201(14) Uani 0.75 2 d SP . .
O1S2 O 0.6393(8) 0.7479(13) 0.2895(4) 0.213(9) Uani 0.75 1 d P . .
O2S2 O 0.6096(15) 0.6667(14) 0.2500 0.36(4) Uani 0.75 2 d SP . .
O3S2 O 0.654(2) 0.7873(18) 0.2500 0.66(9) Uani 0.75 2 d SP . .
C2S C 0.5290(14) 0.7112(15) 0.2500 0.125(11) Uani 1 2 d S . .
S3 S 0.6591(4) 0.0112(4) 0.2500 0.135(3) Uani 1 2 d S . .
F1S3 F 0.7732(4) 0.0648(6) 0.2115(2) 0.408(16) Uani 1 1 d D . .
F2S3 F 0.7476(4) 0.1322(3) 0.2500 0.53(4) Uani 1 2 d SD . .
O2S3 O 0.6316(13) 0.0173(9) 0.2083(5) 0.303(12) Uani 1 1 d . . .
O1S3 O 0.6673(12) -0.0528(9) 0.2500 0.181(9) Uani 1 2 d S . .
C3S C 0.7520(6) 0.0756(4) 0.2500 0.23(2) Uiso 1 2 d SD . .
S4 S 0.95274(19) -0.0225(2) 0.76451(12) 0.168(17) Uiso 0.17 1 d PD A -1
O1S4 O 0.9123(3) 0.0062(5) 0.7480(9) 0.076(11) Uiso 0.17 1 d PD A -1
O2S4 O 0.9509(8) -0.0715(5) 0.7329(5) 0.8(3) Uiso 0.17 1 d PD A -1
O3S4 O 0.9773(7) -0.0076(18) 0.8095(2) 0.020(8) Uiso 0.17 1 d PD A -1
C4S C 1.03012(19) 0.03786(18) 0.73570(13) 0.06(2) Uiso 0.17 1 d PD A -1
F1S4 F 1.0236(7) 0.0318(6) 0.69214(15) 0.59(14) Uiso 0.17 1 d PD A -1
F2S4 F 1.0713(3) 0.0147(3) 0.7483(5) 0.30(5) Uiso 0.17 1 d PD A -1
F3S4 F 1.0604(7) 0.1040(2) 0.7456(4) 0.18(2) Uiso 0.17 1 d PD A -1
O201 O 0.6667 0.3333 0.3620(6) 0.092(5) Uiso 1 3 d S . .
C201 C 0.672(4) 0.394(3) 0.333(3) 0.18(3) Uiso 0.33 1 d P . .
H20A H 0.6985 0.3967 0.3063 0.221 Uiso 0.33 1 calc PR . .
H20B H 0.7014 0.4371 0.3503 0.221 Uiso 0.33 1 calc PR . .
C202 C 0.598(4) 0.402(4) 0.314(3) 0.21(4) Uiso 0.33 1 d P . .
H20C H 0.5901 0.3894 0.2820 0.312 Uiso 0.33 1 calc PR . .
H20D H 0.6082 0.4495 0.3175 0.312 Uiso 0.33 1 calc PR . .
H20E H 0.5570 0.3706 0.3308 0.312 Uiso 0.33 1 calc PR . .
C203 C 0.6667 0.3333 0.3984(11) 0.041(8) Uiso 0.50 3 d SP . .
H20F H 0.6955 0.3149 0.4092 0.062 Uiso 0.17 1 calc PR . .
H20G H 0.6193 0.3045 0.4092 0.062 Uiso 0.17 1 calc PR . .
H20H H 0.6851 0.3807 0.4092 0.062 Uiso 0.17 1 calc PR . .
N102 N 0.5305(13) 0.0100(16) 0.82448(16) 0.138(12) Uiso 0.50 1 d PD B 1
C103 C 0.5360(15) 0.0131(16) 0.86261(17) 0.139(15) Uiso 0.50 1 d PD B 1
C104 C 0.5324(12) 0.0239(12) 0.9101(3) 0.075(8) Uiso 0.50 1 d PD B 1
H10A H 0.5214 0.0608 0.9146 0.112 Uiso 0.50 1 calc PR B 1
H10B H 0.5770 0.0372 0.9240 0.112 Uiso 0.50 1 calc PR B 1
H10C H 0.4964 -0.0188 0.9237 0.112 Uiso 0.50 1 calc PR B 1
N103 N 0.5065(7) 0.0048(9) 0.98620(18) 0.052(5) Uiso 0.50 1 d PD . 2
C105 C 0.5220(8) 0.0163(9) 0.94942(19) 0.048(5) Uiso 0.50 1 d PD C 2
C106 C 0.532(2) 0.014(3) 0.9019(4) 0.34(5) Uiso 0.50 1 d PD C 2
H10D H 0.5414 -0.0236 0.8953 0.511 Uiso 0.50 1 calc PR C 2
H10E H 0.5708 0.0578 0.8921 0.511 Uiso 0.50 1 calc PR C 2
H10F H 0.4899 0.0052 0.8862 0.511 Uiso 0.50 1 calc PR C 2
O101 O 0.1923(19) 0.991(2) 0.2500 0.086(12) Uiso 0.33 2 d SP . .
O102 O 0.729(3) 0.631(3) 0.2500 0.132(19) Uiso 0.33 2 d SP . .

loop_
_atom_site_aniso_label
_atom_site_aniso_U_11
_atom_site_aniso_U_22
_atom_site_aniso_U_33
_atom_site_aniso_U_23
_atom_site_aniso_U_13
_atom_site_aniso_U_12
Lu 0.0154(2) 0.0154(2) 0.0378(5) 0.000 0.000 0.00770(12)
Eu 0.01784(16) 0.01626(16) 0.0348(2) -0.00173(16) -0.00190(16) 0.00801(13)
O11 0.020(2) 0.028(2) 0.041(4) -0.002(2) -0.007(2) 0.0093(19)
O12 0.010(2) 0.030(3) 0.049(4) -0.003(3) -0.012(2) 0.0088(18)
O21 0.032(2) 0.023(2) 0.043(3) -0.005(2) -0.007(3) 0.0178(19)
O22 0.021(2) 0.011(2) 0.054(4) -0.001(2) -0.003(2) 0.0083(18)
N1 0.026(3) 0.014(3) 0.046(5) 0.005(3) 0.003(3) 0.010(2)
N2 0.022(3) 0.017(3) 0.047(5) 0.001(3) -0.003(3) 0.007(2)
N3 0.017(3) 0.020(3) 0.042(4) -0.002(3) -0.005(3) 0.007(2)
N21 0.017(3) 0.022(3) 0.049(5) 0.001(3) 0.000(3) 0.010(2)
N22 0.020(3) 0.015(3) 0.035(4) 0.002(3) 0.001(3) 0.010(2)
N23 0.024(3) 0.015(3) 0.045(4) -0.003(3) -0.001(3) 0.015(2)
C1 0.020(3) 0.033(4) 0.051(6) -0.004(4) -0.002(4) 0.017(3)
C2 0.029(4) 0.045(4) 0.057(6) 0.008(4) 0.008(4) 0.022(3)
C3 0.025(4) 0.027(4) 0.071(7) 0.012(4) 0.019(4) 0.013(3)
C4 0.014(3) 0.039(4) 0.057(7) -0.004(4) 0.002(4) 0.009(3)
C5 0.017(3) 0.015(3) 0.051(6) -0.005(4) -0.006(4) 0.006(3)
C6 0.024(3) 0.006(3) 0.046(5) 0.002(3) -0.002(4) 0.003(3)
C7 0.022(4) 0.034(4) 0.050(6) 0.002(4) -0.009(4) 0.005(3)
C8 0.033(4) 0.032(4) 0.050(6) -0.002(4) -0.019(4) 0.008(4)
C9 0.028(4) 0.029(4) 0.041(5) -0.001(4) -0.009(4) 0.008(3)
C10 0.025(4) 0.017(3) 0.043(6) 0.003(3) -0.001(4) 0.006(3)
C11 0.032(4) 0.034(4) 0.039(6) -0.001(4) -0.003(4) 0.012(3)
C12 0.036(5) 0.109(8) 0.030(6) -0.016(6) -0.002(4) 0.026(5)
C13 0.041(5) 0.150(11) 0.046(7) -0.024(7) 0.000(5) 0.040(6)
C14 0.027(4) 0.088(7) 0.057(7) -0.005(6) 0.007(5) 0.028(4)
C15 0.026(4) 0.028(4) 0.045(6) -0.006(4) -0.003(4) 0.012(3)
C16 0.021(3) 0.011(3) 0.045(6) 0.001(3) -0.005(4) 0.004(3)
C21 0.033(4) 0.035(4) 0.057(6) -0.003(4) -0.007(4) 0.025(3)
C22 0.070(5) 0.048(5) 0.054(7) 0.009(5) -0.014(5) 0.036(4)
C23 0.082(5) 0.034(4) 0.079(8) 0.016(5) 0.003(6) 0.042(4)
C24 0.057(4) 0.033(4) 0.054(7) 0.005(4) 0.006(5) 0.034(3)
C25 0.035(3) 0.024(3) 0.049(6) -0.004(4) 0.002(4) 0.022(3)
C26 0.014(3) 0.016(3) 0.057(6) -0.009(4) -0.001(4) 0.008(2)
C27 0.025(3) 0.019(3) 0.063(6) -0.005(4) 0.000(4) 0.018(3)
C28 0.038(4) 0.018(3) 0.069(7) -0.005(4) 0.003(4) 0.024(3)
C29 0.043(4) 0.033(4) 0.043(6) -0.010(4) -0.003(4) 0.018(3)
C30 0.023(3) 0.021(3) 0.054(6) -0.001(4) 0.007(4) 0.013(3)
C31 0.028(3) 0.021(3) 0.051(6) -0.004(4) 0.003(4) 0.018(3)
C32 0.091(6) 0.041(4) 0.044(6) -0.016(4) -0.016(5) 0.044(4)
C33 0.140(8) 0.084(6) 0.034(6) -0.011(5) -0.026(6) 0.081(5)
C34 0.084(5) 0.047(4) 0.054(7) -0.008(4) -0.006(5) 0.049(4)
C35 0.029(3) 0.016(3) 0.046(5) -0.001(3) -0.002(4) 0.015(3)
C36 0.016(3) 0.017(3) 0.035(5) -0.001(3) 0.003(3) 0.004(3)
S1 0.0169(10) 0.0169(10) 0.070(3) 0.000 0.000 0.0085(5)
F1S 0.064(4) 0.043(3) 0.089(5) 0.018(3) 0.006(4) 0.008(3)
O1S 0.026(2) 0.017(2) 0.091(5) -0.006(3) -0.005(3) 0.010(2)
C1S 0.030(5) 0.030(5) 0.089(14) 0.000 0.000 0.015(3)
S2 0.073(3) 0.135(4) 0.058(3) 0.000 0.000 0.042(3)
F1S2 0.192(12) 0.235(16) 0.16(2) 0.000 0.000 0.169(11)
F2S2 0.093(8) 0.246(17) 0.202(16) 0.021(14) 0.044(10) 0.069(10)
F3S2 0.087(14) 0.17(2) 0.30(4) 0.000 0.000 0.025(15)
O1S2 0.180(9) 0.53(2) 0.019(7) -0.014(10) -0.019(7) 0.243(12)
O2S2 0.160(19) 0.095(14) 0.86(12) 0.000 0.000 0.093(13)
O3S2 0.16(4) 0.06(2) 1.6(3) 0.000 0.000 -0.06(2)
C2S 0.111(17) 0.113(18) 0.14(2) 0.000 0.000 0.051(15)
S3 0.157(6) 0.141(6) 0.098(5) 0.000 0.000 0.068(5)
F1S3 0.315(18) 0.219(18) 0.59(4) 0.04(2) 0.28(2) 0.062(15)
F2S3 0.62(7) 0.097(17) 0.75(9) 0.000 0.000 0.09(3)
O2S3 0.58(3) 0.178(12) 0.139(12) -0.004(10) -0.157(15) 0.182(15)
O1S3 0.325(19) 0.132(11) 0.142(17) 0.000 0.000 0.155(11)

loop_
_atom_type_symbol
_atom_type_description
_atom_type_scat_dispersion_real
_atom_type_scat_dispersion_imag
_atom_type_scat_source
C C 0.0033 0.0016 'International Tables Vol C Tables 4.2.6.8 and 6.1.1.4'
H H 0.0000 0.0000 'International Tables Vol C Tables 4.2.6.8 and 6.1.1.4'
N N 0.0061 0.0033 'International Tables Vol C Tables 4.2.6.8 and 6.1.1.4'
O O 0.0106 0.0060 'International Tables Vol C Tables 4.2.6.8 and 6.1.1.4'
F F 0.0171 0.0103 'International Tables Vol C Tables 4.2.6.8 and 6.1.1.4'
S S 0.1246 0.1234 'International Tables Vol C Tables 4.2.6.8 and 6.1.1.4'
Eu Eu -0.1578 3.6682 'International Tables Vol C Tables 4.2.6.8 and 6.1.1.4'
Lu Lu -0.4720 5.8584 'International Tables Vol C Tables 4.2.6.8 and 6.1.1.4'

loop_
_geom_angle_atom_site_label_1
_geom_angle_atom_site_label_2
_geom_angle_atom_site_label_3
_geom_angle
_geom_angle_site_symmetry_1
_geom_angle_site_symmetry_3
_geom_angle_publ_flag
O12 Lu O12 87.7(2) 2 . ?
O12 Lu O12 92.3(2) 2 7_556 ?
O12 Lu O12 180.000(1) . 7_556 ?
O12 Lu O12 87.7(2) 2 3 ?
O12 Lu O12 87.7(2) . 3 ?
O12 Lu O12 92.3(2) 7_556 3 ?
O12 Lu O12 92.3(2) 2 9_556 ?
O12 Lu O12 92.3(2) . 9_556 ?
O12 Lu O12 87.7(2) 7_556 9_556 ?
O12 Lu O12 180.0(2) 3 9_556 ?
O12 Lu O12 180.000(1) 2 8_556 ?
O12 Lu O12 92.3(2) . 8_556 ?
O12 Lu O12 87.7(2) 7_556 8_556 ?
O12 Lu O12 92.3(2) 3 8_556 ?
O12 Lu O12 87.7(2) 9_556 8_556 ?
O22 Eu O21 141.07(17) 8_556 . ?
O22 Eu O11 69.52(16) 8_556 . ?
O21 Eu O11 73.46(17) . . ?
O22 Eu N3 73.46(19) 8_556 . ?
O21 Eu N3 80.8(2) . . ?
O11 Eu N3 65.6(2) . . ?
O22 Eu N23 113.90(19) 8_556 . ?
O21 Eu N23 65.2(2) . . ?
O11 Eu N23 73.8(2) . . ?
N3 Eu N23 132.9(2) . . ?
O22 Eu N2 110.8(2) 8_556 . ?
O21 Eu N2 80.6(2) . . ?
O11 Eu N2 124.2(2) . . ?
N3 Eu N2 62.0(2) . . ?
N23 Eu N2 135.34(19) . . ?
O22 Eu N22 76.90(18) 8_556 . ?
O21 Eu N22 125.7(2) . . ?
O11 Eu N22 105.81(19) . . ?
N3 Eu N22 150.27(19) . . ?
N23 Eu N22 62.9(2) . . ?
N2 Eu N22 129.2(2) . . ?
O22 Eu N1 143.10(18) 8_556 . ?
O21 Eu N1 75.75(19) . . ?
O11 Eu N1 145.7(2) . . ?
N3 Eu N1 123.5(2) . . ?
N23 Eu N1 79.9(2) . . ?
N2 Eu N1 63.9(2) . . ?
N22 Eu N1 80.41(19) . . ?
O22 Eu N21 65.47(16) 8_556 . ?
O21 Eu N21 150.04(17) . . ?
O11 Eu N21 134.98(17) . . ?
N3 Eu N21 101.4(2) . . ?
N23 Eu N21 124.5(2) . . ?
N2 Eu N21 74.5(2) . . ?
N22 Eu N21 63.4(2) . . ?
N1 Eu N21 78.44(19) . . ?
O22 Eu C36 133.88(16) 8_556 . ?
O21 Eu C36 19.31(19) . . ?
O11 Eu C36 64.76(18) . . ?
N3 Eu C36 92.7(2) . . ?
N23 Eu C36 47.2(2) . . ?
N2 Eu C36 99.6(2) . . ?
N22 Eu C36 109.7(2) . . ?
N1 Eu C36 81.3(2) . . ?
N21 Eu C36 159.40(19) . . ?
O22 Eu C16 63.51(17) 8_556 . ?
O21 Eu C16 77.55(18) . . ?
O11 Eu C16 19.0(2) . . ?
N3 Eu C16 47.2(2) . . ?
N23 Eu C16 92.4(2) . . ?
N2 Eu C16 108.0(2) . . ?
N22 Eu C16 119.08(18) . . ?
N1 Eu C16 153.03(19) . . ?
N21 Eu C16 125.9(2) . . ?
C36 Eu C16 74.7(2) . . ?
C16 O11 Eu 121.7(5) . . ?
C16 O12 Lu 141.3(6) . . ?
C36 O21 Eu 121.4(5) . . ?
C36 O22 Eu 145.0(6) . 9_556 ?
C1 N1 C5 119.3(6) . . ?
C1 N1 Eu 123.0(5) . . ?
C5 N1 Eu 117.2(5) . . ?
C10 N2 C6 118.9(7) . . ?
C10 N2 Eu 119.5(5) . . ?
C6 N2 Eu 119.4(6) . . ?
C11 N3 C15 118.8(8) . . ?
C11 N3 Eu 123.4(6) . . ?
C15 N3 Eu 116.9(5) . . ?
C21 N21 C25 116.7(7) . . ?
C21 N21 Eu 121.4(6) . . ?
C25 N21 Eu 113.1(5) . . ?
C30 N22 C26 118.4(7) . . ?
C30 N22 Eu 121.4(5) . . ?
C26 N22 Eu 120.1(6) . . ?
C35 N23 C31 119.2(8) . . ?
C35 N23 Eu 116.7(5) . . ?
C31 N23 Eu 123.5(5) . . ?
N1 C1 C2 123.4(8) . . ?
C1 C2 C3 118.7(9) . . ?
C4 C3 C2 118.0(7) . . ?
C3 C4 C5 120.8(8) . . ?
N1 C5 C4 119.7(8) . . ?
N1 C5 C6 118.9(6) . . ?
C4 C5 C6 121.4(7) . . ?
N2 C6 C7 120.2(8) . . ?
N2 C6 C5 116.9(7) . . ?
C7 C6 C5 122.9(7) . . ?
C8 C7 C6 120.2(8) . . ?
C7 C8 C9 120.6(9) . . ?
C8 C9 C10 116.8(9) . . ?
N2 C10 C9 123.2(8) . . ?
N2 C10 C11 115.0(7) . . ?
C9 C10 C11 121.8(8) . . ?
N3 C11 C12 122.2(8) . . ?
N3 C11 C10 114.5(8) . . ?
C12 C11 C10 123.3(8) . . ?
C13 C12 C11 118.1(10) . . ?
C14 C13 C12 119.5(11) . . ?
C13 C14 C15 120.7(9) . . ?
C14 C15 N3 120.5(8) . . ?
C14 C15 C16 125.2(8) . . ?
N3 C15 C16 114.3(8) . . ?
O11 C16 O12 126.3(8) . . ?
O11 C16 C15 119.3(7) . . ?
O12 C16 C15 114.4(8) . . ?
O11 C16 Eu 39.3(4) . . ?
O12 C16 Eu 163.2(6) . . ?
C15 C16 Eu 80.7(5) . . ?
N21 C21 C22 124.4(9) . . ?
C23 C22 C21 118.0(10) . . ?
C24 C23 C22 119.6(9) . . ?
C23 C24 C25 119.8(9) . . ?
N21 C25 C24 121.4(9) . . ?
N21 C25 C26 116.4(7) . . ?
C24 C25 C26 122.2(8) . . ?
N22 C26 C27 121.4(9) . . ?
N22 C26 C25 119.0(7) . . ?
C27 C26 C25 119.6(8) . . ?
C28 C27 C26 120.5(8) . . ?
C27 C28 C29 119.1(8) . . ?
C28 C29 C30 116.5(9) . . ?
N22 C30 C29 124.0(8) . . ?
N22 C30 C31 116.8(8) . . ?
C29 C30 C31 119.2(9) . . ?
N23 C31 C32 121.2(8) . . ?
N23 C31 C30 114.1(8) . . ?
C32 C31 C30 124.7(8) . . ?
C31 C32 C33 119.3(9) . . ?
C34 C33 C32 118.9(10) . . ?
C35 C34 C33 119.3(10) . . ?
N23 C35 C34 122.1(8) . . ?
N23 C35 C36 113.9(8) . . ?
C34 C35 C36 123.9(8) . . ?
O21 C36 O22 126.3(7) . . ?
O21 C36 C35 118.3(7) . . ?
O22 C36 C35 115.4(8) . . ?
O21 C36 Eu 39.3(4) . . ?
O22 C36 Eu 159.9(6) . . ?
C35 C36 Eu 81.2(5) . . ?
O1S S1 O1S 114.4(3) . 2_665 ?
O1S S1 O1S 114.4(3) . 3_565 ?
O1S S1 O1S 114.4(3) 2_665 3_565 ?
O1S S1 C1S 103.9(4) . . ?
O1S S1 C1S 103.9(4) 2_665 . ?
O1S S1 C1S 103.9(4) 3_565 . ?
F1S C1S F1S 106.4(10) 2_665 . ?
F1S C1S F1S 106.4(10) 2_665 3_565 ?
F1S C1S F1S 106.4(10) . 3_565 ?
F1S C1S S1 112.4(9) 2_665 . ?
F1S C1S S1 112.4(9) . . ?
F1S C1S S1 112.4(9) 3_565 . ?
O3S2 S2 O1S2 73.4(13) . . ?
O3S2 S2 O1S2 73.4(13) . 10_556 ?
O1S2 S2 O1S2 139.4(16) . 10_556 ?
O3S2 S2 O2S2 146(3) . . ?
O1S2 S2 O2S2 97.2(14) . . ?
O1S2 S2 O2S2 97.2(14) 10_556 . ?
O3S2 S2 C2S 113(3) . . ?
O1S2 S2 C2S 107.1(8) . . ?
O1S2 S2 C2S 107.1(8) 10_556 . ?
O2S2 S2 C2S 100.9(16) . . ?
C2S F2S2 F3S2 47.9(14) . . ?
C2S F3S2 F2S2 51.6(11) . . ?
C2S F3S2 F2S2 51.6(11) . 10_556 ?
F2S2 F3S2 F2S2 95(2) . 10_556 ?
S2 O1S2 O3S2 47.6(12) . . ?
S2 O3S2 O1S2 59.0(15) . . ?
S2 O3S2 O1S2 59.0(15) . 10_556 ?
O1S2 O3S2 O1S2 114(3) . 10_556 ?
F3S2 C2S F2S2 80.5(15) . . ?
F3S2 C2S F2S2 80.5(15) . 10_556 ?
F2S2 C2S F2S2 137(3) . 10_556 ?
F3S2 C2S F1S2 134(3) . . ?
F2S2 C2S F1S2 83.1(19) . . ?
F2S2 C2S F1S2 83.1(19) 10_556 . ?
F3S2 C2S S2 116(3) . . ?
F2S2 C2S S2 111.4(14) . . ?
F2S2 C2S S2 111.4(14) 10_556 . ?
F1S2 C2S S2 110.5(18) . . ?
O2S3 S3 O2S3 122(2) 10_556 . ?
O2S3 S3 O1S3 110.3(10) 10_556 . ?
O2S3 S3 O1S3 110.3(10) . . ?
O2S3 S3 C3S 107.1(9) 10_556 . ?
O2S3 S3 C3S 107.1(9) . . ?
O1S3 S3 C3S 96.6(10) . . ?
F2S3 C3S F1S3 112.5(7) . 10_556 ?
F2S3 C3S F1S3 112.5(7) . . ?
F1S3 C3S F1S3 122.8(13) 10_556 . ?
F2S3 C3S S3 98.9(7) . . ?
F1S3 C3S S3 103.0(6) 10_556 . ?
F1S3 C3S S3 103.0(6) . . ?
O2S4 S4 O1S4 109.2(14) . . ?
O2S4 S4 O3S4 131.6(19) . . ?
O1S4 S4 O3S4 118.4(19) . . ?
O2S4 S4 C4S 84.5(5) . . ?
O1S4 S4 C4S 94.7(6) . . ?
O3S4 S4 C4S 99.6(7) . . ?
F3S4 C4S F1S4 108.0(6) . . ?
F3S4 C4S F2S4 108.0(6) . . ?
F1S4 C4S F2S4 107.9(7) . . ?
F3S4 C4S S4 119.7(7) . . ?
F1S4 C4S S4 112.7(6) . . ?
F2S4 C4S S4 99.5(5) . . ?
C203 O201 C201 123(3) . 3_665 ?
C203 O201 C201 123(3) . 2_655 ?
C201 O201 C201 93(4) 3_665 2_655 ?
C203 O201 C201 123(3) . . ?
C201 O201 C201 93(4) 3_665 . ?
C201 O201 C201 93(4) 2_655 . ?
O201 C201 C202 125(5) . . ?
N102 C103 C104 166(4) . . ?
N103 N103 C105 178(3) 7_657 . ?
N103 C105 C106 167(3) . . ?

loop_
_geom_bond_atom_site_label_1
_geom_bond_atom_site_label_2
_geom_bond_distance
_geom_bond_site_symmetry_2
_geom_bond_publ_flag
Lu O12 2.182(5) 2 ?
Lu O12 2.182(5) . ?
Lu O12 2.182(5) 7_556 ?
Lu O12 2.182(5) 3 ?
Lu O12 2.182(5) 9_556 ?
Lu O12 2.182(5) 8_556 ?
Eu O22 2.380(6) 8_556 ?
Eu O21 2.385(5) . ?
Eu O11 2.424(6) . ?
Eu N3 2.506(7) . ?
Eu N23 2.510(7) . ?
Eu N2 2.574(7) . ?
Eu N22 2.574(7) . ?
Eu N1 2.634(6) . ?
Eu N21 2.703(7) . ?
Eu C36 3.215(9) . ?
Eu C16 3.255(8) . ?
O11 C16 1.244(10) . ?
O12 C16 1.265(9) . ?
O21 C36 1.246(10) . ?
O22 C36 1.263(10) . ?
O22 Eu 2.380(6) 9_556 ?
N1 C1 1.309(12) . ?
N1 C5 1.354(10) . ?
N2 C10 1.339(11) . ?
N2 C6 1.346(10) . ?
N3 C11 1.331(11) . ?
N3 C15 1.368(10) . ?
N21 C21 1.322(12) . ?
N21 C25 1.368(10) . ?
N22 C30 1.323(12) . ?
N22 C26 1.340(11) . ?
N23 C35 1.339(11) . ?
N23 C31 1.357(11) . ?
C1 C2 1.382(11) . ?
C2 C3 1.385(13) . ?
C3 C4 1.364(14) . ?
C4 C5 1.402(10) . ?
C5 C6 1.460(13) . ?
C6 C7 1.394(12) . ?
C7 C8 1.362(14) . ?
C8 C9 1.367(13) . ?
C9 C10 1.406(12) . ?
C10 C11 1.496(12) . ?
C11 C12 1.388(14) . ?
C12 C13 1.386(15) . ?
C13 C14 1.350(15) . ?
C14 C15 1.368(14) . ?
C15 C16 1.495(12) . ?
C21 C22 1.379(14) . ?
C22 C23 1.365(14) . ?
C23 C24 1.356(15) . ?
C24 C25 1.383(12) . ?
C25 C26 1.477(13) . ?
C26 C27 1.389(12) . ?
C27 C28 1.363(14) . ?
C28 C29 1.401(13) . ?
C29 C30 1.409(13) . ?
C30 C31 1.501(12) . ?
C31 C32 1.383(14) . ?
C32 C33 1.388(17) . ?
C33 C34 1.383(15) . ?
C34 C35 1.375(14) . ?
C35 C36 1.500(12) . ?
S1 O1S 1.439(6) . ?
S1 O1S 1.439(6) 2_665 ?
S1 O1S 1.439(6) 3_565 ?
S1 C1S 1.80(2) . ?
F1S C1S 1.330(10) . ?
C1S F1S 1.330(10) 2_665 ?
C1S F1S 1.330(10) 3_565 ?
S2 O3S2 1.09(3) . ?
S2 O1S2 1.267(13) . ?
S2 O1S2 1.267(13) 10_556 ?
S2 O2S2 1.38(3) . ?
S2 C2S 1.79(3) . ?
F1S2 C2S 1.38(4) . ?
F2S2 C2S 1.37(2) . ?
F2S2 F3S2 1.73(3) . ?
F3S2 C2S 1.30(3) . ?
F3S2 F2S2 1.73(3) 10_556 ?
O1S2 O3S2 1.42(3) . ?
O3S2 O1S2 1.42(3) 10_556 ?
C2S F2S2 1.37(2) 10_556 ?
S3 O2S3 1.432(17) 10_556 ?
S3 O2S3 1.432(17) . ?
S3 O1S3 1.53(2) . ?
S3 C3S 1.844(13) . ?
F1S3 C3S 1.319(5) . ?
F2S3 C3S 1.319(5) . ?
C3S F1S3 1.319(5) 10_556 ?
S4 O2S4 1.435(5) . ?
S4 O1S4 1.435(5) . ?
S4 O3S4 1.435(5) . ?
S4 C4S 1.798(4) . ?
C4S F3S4 1.317(4) . ?
C4S F1S4 1.317(4) . ?
C4S F2S4 1.318(5) . ?
O201 C203 1.09(4) . ?
O201 C201 1.57(7) 3_665 ?
O201 C201 1.57(7) 2_655 ?
O201 C201 1.57(7) . ?
C201 C202 1.83(11) . ?
N102 C103 1.152(5) . ?
C103 C104 1.458(9) . ?
N103 N103 0.870(11) 7_657 ?
N103 C105 1.149(5) . ?
C105 C106 1.452(9) . ?
